data_1519382
loop_
_publ_author_name
'Rudolf, Marc'
'Trukhina, Olga'
'Perles, Josefina'
'Feng, Lai'
'Akasaka, Takeshi'
'Torres, Tomas'
'Guldi, Dirk M.'

_publ_section_title
;
 Taming C60fullerene: tuning intramolecular photoinduced electron transfer
 process with subphthalocyanines
;
_journal_issue 7
_journal_name_full 'Chem. Sci.'
_journal_page_first 4141
_journal_paper_doi 10.1039/C5SC00223K
_journal_volume 6
_journal_year 2015
_chemical_formula_sum 'C59 H79 B Cl N6 O13 S6'
_chemical_formula_weight 1318.90
_chemical_name_systematic
; 
 ? 
;
_space_group_IT_number 2
_symmetry_space_group_name_Hall '-P 1'
_symmetry_space_group_name_H-M 'P -1'
_atom_sites_solution_hydrogens geom
_atom_sites_solution_primary direct
_atom_sites_solution_secondary difmap
_audit_creation_method SHELXL-97
_audit_update_record
;
2014-07-15 deposited with the CCDC.
2015-04-16 downloaded from the CCDC.
;
_cell_angle_alpha 73.894(4)
_cell_angle_beta 83.175(4)
_cell_angle_gamma 71.769(3)
_cell_formula_units_Z 4
_cell_length_a 17.809(2)
_cell_length_b 18.594(2)
_cell_length_c 22.412(3)
_cell_measurement_temperature 100(2)
_cell_volume 6768.1(14)
_computing_structure_refinement 'SHELXL-97 (Sheldrick, 2008)'
_computing_structure_solution 'SHELXS-97 (Sheldrick, 2008)'
_diffrn_ambient_temperature 100(2)
_diffrn_measured_fraction_theta_full 0.986
_diffrn_measured_fraction_theta_max 0.986
_diffrn_radiation_monochromator graphite
_diffrn_radiation_source 'fine-focus sealed tube'
_diffrn_radiation_type MoK\a
_diffrn_radiation_wavelength 0.71073
_diffrn_reflns_av_R_equivalents 0.0766
_diffrn_reflns_av_sigmaI/netI 0.0696
_diffrn_reflns_limit_h_max 17
_diffrn_reflns_limit_h_min -17
_diffrn_reflns_limit_k_max 18
_diffrn_reflns_limit_k_min -18
_diffrn_reflns_limit_l_max 22
_diffrn_reflns_limit_l_min -20
_diffrn_reflns_number 59605
_diffrn_reflns_theta_full 20.83
_diffrn_reflns_theta_max 20.83
_diffrn_reflns_theta_min 1.93
_exptl_absorpt_coefficient_mu 0.304
_exptl_crystal_density_diffrn 1.294
_exptl_crystal_density_method 'not measured'
_exptl_crystal_F_000 2788
_refine_diff_density_max 3.545
_refine_diff_density_min -0.555
_refine_diff_density_rms 0.156
_refine_ls_extinction_method none
_refine_ls_goodness_of_fit_ref 1.315
_refine_ls_hydrogen_treatment mixed
_refine_ls_matrix_type full
_refine_ls_number_parameters 1540
_refine_ls_number_reflns 14024
_refine_ls_number_restraints 5
_refine_ls_restrained_S_all 1.315
_refine_ls_R_factor_all 0.1661
_refine_ls_R_factor_gt 0.1080
_refine_ls_shift/su_max 1.270
_refine_ls_shift/su_mean 0.014
_refine_ls_structure_factor_coef Fsqd
_refine_ls_weighting_details 'calc w=1/[\s^2^(Fo^2^)+(0.2200P)^2^+0.5000P] where P=(Fo^2^+2Fc^2^)/3'
_refine_ls_weighting_scheme calc
_refine_ls_wR_factor_gt 0.2951
_refine_ls_wR_factor_ref 0.3655
_reflns_number_gt 9016
_reflns_number_total 14024
_reflns_threshold_expression >2sigma(I)
_cod_data_source_file c5sc00223k2.cif
_cod_data_source_block datos_0m
_cod_depositor_comments 'Adding full bibliography for 1519382.cif.'
_cod_original_cell_volume 6767.9(14)
_cod_database_code 1519382

loop_
_symmetry_equiv_pos_as_xyz
'x, y, z'
'-x, -y, -z'

loop_
_atom_site_label
_atom_site_type_symbol
_atom_site_fract_x
_atom_site_fract_y
_atom_site_fract_z
_atom_site_U_iso_or_equiv
_atom_site_adp_type
_atom_site_occupancy
_atom_site_symmetry_multiplicity
_atom_site_calc_flag
_atom_site_refinement_flags
_atom_site_disorder_assembly
_atom_site_disorder_group
B1 B 0.2018(7) 0.8254(6) 0.0171(5) 0.028(3) Uani 1 1 d . . .
B2 B 1.0297(7) 0.4520(6) 0.3077(5) 0.023(3) Uani 1 1 d . . .
C1 C 0.2810(6) 0.7155(6) -0.0316(5) 0.030(3) Uani 1 1 d . . .
C2 C 0.3106(6) 0.6324(6) -0.0103(5) 0.030(3) Uani 1 1 d . . .
C3 C 0.3587(6) 0.5760(6) -0.0402(6) 0.041(3) Uani 1 1 d . . .
H3 H 0.3776 0.5915 -0.0818 0.049 Uiso 1 1 calc R . .
C4 C 0.3782(7) 0.4980(6) -0.0086(6) 0.046(3) Uani 1 1 d . . .
C5 C 0.3434(7) 0.4736(6) 0.0524(6) 0.045(3) Uani 1 1 d . . .
C6 C 0.2949(6) 0.5301(6) 0.0806(5) 0.036(3) Uani 1 1 d . . .
H6 H 0.2704 0.5149 0.1202 0.043 Uiso 1 1 calc R . .
C7 C 0.2821(6) 0.6093(6) 0.0510(5) 0.032(3) Uani 1 1 d . . .
C8 C 0.2350(6) 0.6815(6) 0.0678(5) 0.031(3) Uani 1 1 d . . .
C9 C 0.1228(6) 0.7615(6) 0.1040(5) 0.029(3) Uani 1 1 d . . .
C10 C 0.0429(6) 0.7811(5) 0.1289(5) 0.029(3) Uani 1 1 d . . .
C11 C 0.0064(6) 0.7457(6) 0.1811(5) 0.033(3) Uani 1 1 d . . .
H11 H 0.0347 0.6974 0.2074 0.040 Uiso 1 1 calc R . .
C12 C -0.0715(7) 0.7809(6) 0.1950(5) 0.037(3) Uani 1 1 d . . .
C13 C -0.1134(7) 0.8524(6) 0.1554(5) 0.041(3) Uani 1 1 d . . .
C14 C -0.0783(7) 0.8867(6) 0.1020(5) 0.037(3) Uani 1 1 d . . .
H14 H -0.1072 0.9337 0.0745 0.045 Uiso 1 1 calc R . .
C15 C 0.0011(6) 0.8506(6) 0.0892(5) 0.033(3) Uani 1 1 d . . .
C16 C 0.0559(6) 0.8735(6) 0.0382(5) 0.032(3) Uani 1 1 d . . .
C17 C 0.1013(7) 0.9081(6) -0.0617(5) 0.037(3) Uani 1 1 d . . .
C18 C 0.0967(7) 0.9278(6) -0.1295(5) 0.040(3) Uani 1 1 d . . .
C19 C 0.0408(7) 0.9829(6) -0.1695(5) 0.045(3) Uani 1 1 d . . .
H19 H -0.0055 1.0155 -0.1541 0.054 Uiso 1 1 calc R . .
C20 C 0.0544(7) 0.9892(6) -0.2339(5) 0.040(3) Uani 1 1 d . . .
C21 C 0.1248(8) 0.9372(6) -0.2554(5) 0.046(3) Uani 1 1 d . . .
C22 C 0.1795(7) 0.8818(6) -0.2139(5) 0.041(3) Uani 1 1 d . . .
H22 H 0.2243 0.8461 -0.2280 0.049 Uiso 1 1 calc R . .
C23 C 0.1670(7) 0.8799(6) -0.1519(5) 0.037(3) Uani 1 1 d . . .
C24 C 0.2133(6) 0.8301(6) -0.0966(5) 0.033(3) Uani 1 1 d . . .
C25 C 0.4116(7) 0.3872(7) -0.0824(6) 0.057(3) Uani 1 1 d . . .
H25A H 0.4530 0.3571 -0.1071 0.069 Uiso 1 1 calc R . .
H25B H 0.3903 0.3494 -0.0502 0.069 Uiso 1 1 calc R . .
C26 C 0.3461(9) 0.4414(8) -0.1245(7) 0.082(5) Uani 1 1 d . . .
H26A H 0.3655 0.4826 -0.1542 0.099 Uiso 1 1 calc R . .
H26B H 0.3017 0.4671 -0.0993 0.099 Uiso 1 1 calc R . .
C27 C 0.3168(7) 0.3975(9) -0.1602(6) 0.065(4) Uani 1 1 d . . .
H27A H 0.2968 0.3570 -0.1299 0.079 Uiso 1 1 calc R . .
H27B H 0.2716 0.4347 -0.1850 0.079 Uiso 1 1 calc R . .
C28 C 0.3762(9) 0.3591(9) -0.2022(7) 0.077(4) Uani 1 1 d . . .
H28B H 0.4208 0.3203 -0.1776 0.093 Uiso 1 1 calc R . .
H28A H 0.3974 0.3989 -0.2323 0.093 Uiso 1 1 calc R . .
C29 C 0.3417(15) 0.3174(10) -0.2385(9) 0.136(9) Uani 1 1 d . . .
H29B H 0.3213 0.3539 -0.2778 0.204 Uiso 1 1 calc R . .
H29A H 0.2987 0.2997 -0.2135 0.204 Uiso 1 1 calc R . .
H29C H 0.3834 0.2721 -0.2470 0.204 Uiso 1 1 calc R . .
C30 C 0.4436(8) 0.3490(7) 0.1357(7) 0.067(4) Uani 1 1 d . . .
H30A H 0.4856 0.3621 0.1054 0.080 Uiso 1 1 calc R . .
H30B H 0.4355 0.3802 0.1664 0.080 Uiso 1 1 calc R . .
C31 C 0.4703(8) 0.2652(8) 0.1679(7) 0.077(4) Uani 1 1 d . . .
H31A H 0.4784 0.2335 0.1374 0.092 Uiso 1 1 calc R . .
H31B H 0.4291 0.2519 0.1988 0.092 Uiso 1 1 calc R . .
C32 C 0.5487(10) 0.2450(12) 0.2011(8) 0.120(7) Uani 1 1 d . . .
H32A H 0.5380 0.2686 0.2370 0.144 Uiso 1 1 calc R . .
H32B H 0.5863 0.2682 0.1721 0.144 Uiso 1 1 calc R . .
C33 C 0.5900(15) 0.149(2) 0.2260(16) 0.27(2) Uani 1 1 d D . .
H33A H 0.5990 0.1232 0.1916 0.326 Uiso 1 1 calc R . .
H33B H 0.6410 0.1372 0.2456 0.326 Uiso 1 1 calc R . .
C34 C 0.529(3) 0.124(3) 0.273(2) 0.36(3) Uiso 1 1 d D . .
H34A H 0.5446 0.1183 0.3149 0.538 Uiso 1 1 calc R . .
H34B H 0.5257 0.0735 0.2697 0.538 Uiso 1 1 calc R . .
H34C H 0.4775 0.1633 0.2648 0.538 Uiso 1 1 calc R . .
C35 C -0.0891(7) 0.7655(6) 0.3237(5) 0.046(3) Uani 1 1 d . . .
H35A H -0.0315 0.7585 0.3229 0.055 Uiso 1 1 calc R . .
H35B H -0.1167 0.8224 0.3145 0.055 Uiso 1 1 calc R . .
C36 C -0.1151(7) 0.7261(7) 0.3876(5) 0.054(3) Uani 1 1 d . . .
H36A H -0.0883 0.6691 0.3965 0.065 Uiso 1 1 calc R . .
H36B H -0.1728 0.7342 0.3887 0.065 Uiso 1 1 calc R . .
C37 C -0.0957(9) 0.7585(8) 0.4380(5) 0.066(4) Uani 1 1 d . . .
H37A H -0.1269 0.8141 0.4327 0.079 Uiso 1 1 calc R . .
H37B H -0.0388 0.7547 0.4355 0.079 Uiso 1 1 calc R . .
C38 C -0.118(3) 0.706(3) 0.505(2) 0.061(14) Uiso 0.25 1 d PD . .
H38A H -0.1651 0.6889 0.5017 0.073 Uiso 0.25 1 calc PR . .
H38B H -0.0735 0.6591 0.5202 0.073 Uiso 0.25 1 calc PR . .
C39 C -0.136(3) 0.762(3) 0.545(3) 0.076(17) Uiso 0.25 1 d PD . .
H39A H -0.0888 0.7767 0.5475 0.114 Uiso 0.25 1 calc PR . .
H39B H -0.1534 0.7372 0.5865 0.114 Uiso 0.25 1 calc PR . .
H39C H -0.1787 0.8091 0.5267 0.114 Uiso 0.25 1 calc PR . .
C40 C -0.2828(7) 0.8753(8) 0.1603(8) 0.072(4) Uani 1 1 d . . .
H40A H -0.2716 0.8613 0.1199 0.087 Uiso 1 1 calc R . .
H40B H -0.2821 0.8271 0.1934 0.087 Uiso 1 1 calc R . .
C41 C -0.3640(9) 0.9353(10) 0.1599(9) 0.097(5) Uani 1 1 d . . .
H41A H -0.3713 0.9532 0.1985 0.116 Uiso 1 1 calc R . .
H41B H -0.3645 0.9813 0.1245 0.116 Uiso 1 1 calc R . .
C42 C -0.4303(11) 0.9090(13) 0.1554(14) 0.155(10) Uani 1 1 d . . .
H42A H -0.4297 0.8623 0.1901 0.186 Uiso 1 1 calc R . .
H42B H -0.4246 0.8929 0.1161 0.186 Uiso 1 1 calc R . .
C43 C -0.5144(14) 0.9748(17) 0.1572(18) 0.209(15) Uani 1 1 d . . .
H43A H -0.5578 0.9509 0.1723 0.251 Uiso 1 1 calc R . .
H43B H -0.5132 1.0091 0.1836 0.251 Uiso 1 1 calc R . .
C44 C -0.521(4) 1.013(4) 0.099(3) 0.079(18) Uiso 0.25 1 d P . .
H44A H -0.4697 1.0004 0.0771 0.119 Uiso 0.25 1 calc PR . .
H44B H -0.5405 1.0693 0.0955 0.119 Uiso 0.25 1 calc PR . .
H44C H -0.5591 0.9976 0.0801 0.119 Uiso 0.25 1 calc PR . .
C45 C -0.0873(7) 1.0234(7) -0.2932(6) 0.057(3) Uani 1 1 d . . .
H45A H -0.1288 1.0644 -0.3197 0.069 Uiso 1 1 calc R . .
H45B H -0.0600 0.9842 -0.3169 0.069 Uiso 1 1 calc R . .
C46 C -0.1280(9) 0.9830(7) -0.2351(7) 0.070(4) Uani 1 1 d . . .
H46A H -0.1556 1.0212 -0.2107 0.083 Uiso 1 1 calc R . .
H46B H -0.0876 0.9403 -0.2087 0.083 Uiso 1 1 calc R . .
C47 C -0.1883(11) 0.9488(11) -0.2534(9) 0.108(6) Uani 1 1 d . . .
H47A H -0.1599 0.9111 -0.2781 0.130 Uiso 1 1 calc R . .
H47B H -0.2275 0.9919 -0.2806 0.130 Uiso 1 1 calc R . .
C48 C -0.2328(14) 0.9075(14) -0.1987(12) 0.150(9) Uani 1 1 d . . .
H48B H -0.1939 0.8730 -0.1671 0.180 Uiso 1 1 calc R . .
H48A H -0.2699 0.9478 -0.1797 0.180 Uiso 1 1 calc R . .
C49 C -0.2810(13) 0.8570(15) -0.2134(14) 0.171(11) Uani 1 1 d . . .
H49A H -0.2924 0.8743 -0.2577 0.257 Uiso 1 1 calc R . .
H49B H -0.3307 0.8636 -0.1887 0.257 Uiso 1 1 calc R . .
H49C H -0.2498 0.8017 -0.2031 0.257 Uiso 1 1 calc R . .
C50 C 0.1848(9) 1.0088(8) -0.3734(6) 0.065(4) Uani 1 1 d . . .
H50A H 0.1910 1.0114 -0.4183 0.078 Uiso 1 1 calc R . .
H50B H 0.1469 1.0588 -0.3683 0.078 Uiso 1 1 calc R . .
C51 C 0.2618(10) 1.0006(10) -0.3502(9) 0.108(6) Uani 1 1 d . . .
H51A H 0.3014 0.9541 -0.3602 0.129 Uiso 1 1 calc R . .
H51B H 0.2573 0.9913 -0.3045 0.129 Uiso 1 1 calc R . .
C52 C 0.2916(15) 1.0738(16) -0.3786(14) 0.087(12) Uani 0.50 1 d P . .
H52A H 0.2456 1.1201 -0.3771 0.105 Uiso 1 1 calc R . .
H52B H 0.3042 1.0755 -0.4231 0.105 Uiso 1 1 calc R . .
C53 C 0.360(2) 1.087(2) -0.3549(19) 0.127(15) Uani 0.50 1 d P . .
H53A H 0.4079 1.0596 -0.3756 0.152 Uiso 1 1 calc R . .
H53B H 0.3627 1.0596 -0.3102 0.152 Uiso 1 1 calc R . .
C54 C 0.368(2) 1.170(2) -0.360(3) 0.17(2) Uani 0.50 1 d P . .
H54A H 0.3597 1.2026 -0.4023 0.257 Uiso 1 1 calc R . .
H54B H 0.4216 1.1646 -0.3478 0.257 Uiso 1 1 calc R . .
H54C H 0.3290 1.1957 -0.3315 0.257 Uiso 1 1 calc R . .
C55 C 0.3221(9) 0.8477(6) 0.0407(6) 0.054(3) Uani 1 1 d . . .
C56 C 0.3575(10) 0.8266(8) 0.0981(8) 0.080(4) Uani 1 1 d . . .
H56 H 0.3256 0.8245 0.1353 0.096 Uiso 1 1 calc R . .
C57 C 0.4378(13) 0.8088(10) 0.1008(12) 0.108(7) Uani 1 1 d . . .
H57 H 0.4615 0.7938 0.1399 0.129 Uiso 1 1 calc R . .
C58 C 0.4840(12) 0.8127(11) 0.0473(17) 0.123(9) Uani 1 1 d . . .
H58 H 0.5394 0.8027 0.0496 0.147 Uiso 1 1 calc R . .
C59 C 0.4523(14) 0.8303(14) -0.0086(13) 0.123(8) Uani 1 1 d . . .
H59 H 0.4841 0.8298 -0.0458 0.148 Uiso 1 1 calc R . .
C60 C 0.3701(11) 0.8494(11) -0.0088(9) 0.097(6) Uani 1 1 d . . .
H60 H 0.3467 0.8650 -0.0480 0.116 Uiso 1 1 calc R . .
C61 C 1.0504(6) 0.5265(5) 0.3801(4) 0.026(2) Uani 1 1 d . . .
C62 C 1.0977(5) 0.5791(5) 0.3770(5) 0.027(2) Uani 1 1 d . . .
C63 C 1.1043(6) 0.6195(5) 0.4186(4) 0.029(2) Uani 1 1 d . . .
H63 H 1.0756 0.6142 0.4573 0.034 Uiso 1 1 calc R . .
C64 C 1.1526(6) 0.6671(6) 0.4036(5) 0.034(3) Uani 1 1 d . . .
C65 C 1.1921(6) 0.6806(6) 0.3434(5) 0.034(3) Uani 1 1 d . . .
C66 C 1.1818(6) 0.6405(6) 0.3015(5) 0.035(3) Uani 1 1 d . . .
H66 H 1.2061 0.6490 0.2611 0.042 Uiso 1 1 calc R . .
C67 C 1.1368(6) 0.5888(6) 0.3183(5) 0.029(3) Uani 1 1 d . . .
C68 C 1.1146(5) 0.5432(6) 0.2846(5) 0.028(3) Uani 1 1 d . . .
C69 C 1.0605(6) 0.5307(5) 0.2017(4) 0.025(2) Uani 1 1 d . . .
C70 C 1.0265(6) 0.5588(5) 0.1407(4) 0.026(2) Uani 1 1 d . . .
C71 C 1.0494(6) 0.6024(5) 0.0851(4) 0.029(2) Uani 1 1 d . . .
H71 H 1.0967 0.6169 0.0815 0.034 Uiso 1 1 calc R . .
C72 C 1.0007(6) 0.6248(5) 0.0335(4) 0.027(2) Uani 1 1 d . . .
C73 C 0.9309(6) 0.6016(5) 0.0401(4) 0.024(2) Uani 1 1 d . . .
C74 C 0.9061(6) 0.5632(5) 0.0970(4) 0.026(2) Uani 1 1 d . . .
H74 H 0.8571 0.5516 0.1013 0.031 Uiso 1 1 calc R . .
C75 C 0.9531(6) 0.5413(5) 0.1483(4) 0.028(2) Uani 1 1 d . . .
C76 C 0.9432(6) 0.5025(5) 0.2144(5) 0.030(3) Uani 1 1 d . . .
C77 C 0.8803(6) 0.4838(5) 0.3094(5) 0.030(3) Uani 1 1 d . . .
C78 C 0.8163(6) 0.4997(5) 0.3561(4) 0.027(2) Uani 1 1 d . . .
C79 C 0.7386(6) 0.5089(6) 0.3584(5) 0.033(3) Uani 1 1 d . . .
H79 H 0.7148 0.5051 0.3241 0.040 Uiso 1 1 calc R . .
C80 C 0.6926(6) 0.5239(6) 0.4102(5) 0.038(3) Uani 1 1 d . . .
C81 C 0.7275(6) 0.5313(6) 0.4609(4) 0.031(3) Uani 1 1 d . . .
C82 C 0.8055(6) 0.5258(6) 0.4590(5) 0.035(3) Uani 1 1 d . . .
H82 H 0.8278 0.5352 0.4914 0.042 Uiso 1 1 calc R . .
C83 C 0.8525(6) 0.5057(5) 0.4072(4) 0.029(3) Uani 1 1 d . . .
C84 C 0.9367(6) 0.4939(5) 0.3921(4) 0.026(2) Uani 1 1 d . . .
C85 C 1.1176(7) 0.8042(6) 0.4509(5) 0.046(3) Uani 1 1 d . . .
H85A H 1.1453 0.8318 0.4153 0.055 Uiso 1 1 calc R . .
H85B H 1.0630 0.8138 0.4387 0.055 Uiso 1 1 calc R . .
C86 C 1.1150(12) 0.8359(8) 0.5050(7) 0.100(6) Uani 1 1 d . . .
H86A H 1.1672 0.8141 0.5246 0.120 Uiso 1 1 calc R . .
H86B H 1.0750 0.8204 0.5362 0.120 Uiso 1 1 calc R . .
C87 C 1.0934(15) 0.9286(9) 0.4833(8) 0.121(9) Uani 1 1 d . . .
H87A H 1.0510 0.9468 0.4531 0.146 Uiso 1 1 calc R . .
H87B H 1.0701 0.9486 0.5201 0.146 Uiso 1 1 calc R . .
C88 C 1.1530(17) 0.9670(13) 0.4558(11) 0.155(11) Uani 1 1 d . . .
H88A H 1.1751 0.9508 0.4172 0.186 Uiso 1 1 calc R . .
H88B H 1.1967 0.9495 0.4849 0.186 Uiso 1 1 calc R . .
C89 C 1.122(2) 1.0540(13) 0.4407(13) 0.210(16) Uani 1 1 d . . .
H89A H 1.0818 1.0721 0.4089 0.314 Uiso 1 1 calc R . .
H89B H 1.1650 1.0769 0.4250 0.314 Uiso 1 1 calc R . .
H89C H 1.0973 1.0703 0.4783 0.314 Uiso 1 1 calc R . .
C90 C 1.3496(7) 0.6843(7) 0.3430(6) 0.057(3) Uani 1 1 d . . .
H90A H 1.3483 0.6777 0.3885 0.068 Uiso 1 1 calc R . .
H90B H 1.3615 0.6316 0.3358 0.068 Uiso 1 1 calc R . .
C91 C 1.4152(10) 0.7192(10) 0.3133(9) 0.098(6) Uani 1 1 d . . .
H91A H 1.4626 0.6891 0.3382 0.118 Uiso 1 1 calc R . .
H91B H 1.4273 0.7084 0.2719 0.118 Uiso 1 1 calc R . .
C92 C 1.4072(12) 0.8056(13) 0.3040(11) 0.127(7) Uani 1 1 d . . .
H92A H 1.3577 0.8382 0.2826 0.152 Uiso 1 1 calc R . .
H92B H 1.4522 0.8189 0.2778 0.152 Uiso 1 1 calc R . .
C93 C 1.4060(15) 0.8225(18) 0.3666(11) 0.162(11) Uani 1 1 d . . .
H93A H 1.4543 0.7871 0.3885 0.195 Uiso 1 1 calc R . .
H93B H 1.3598 0.8105 0.3918 0.195 Uiso 1 1 calc R . .
C94 C 1.402(2) 0.9105(17) 0.3627(15) 0.223(16) Uani 1 1 d . . .
H94A H 1.3886 0.9203 0.4040 0.334 Uiso 1 1 calc R . .
H94B H 1.3610 0.9463 0.3338 0.334 Uiso 1 1 calc R . .
H94C H 1.4531 0.9189 0.3478 0.334 Uiso 1 1 calc R . .
C95 C 1.0885(6) 0.6296(5) -0.0823(5) 0.029(2) Uani 1 1 d . . .
H95A H 1.1236 0.5804 -0.0575 0.035 Uiso 1 1 calc R . .
H95B H 1.0514 0.6159 -0.1037 0.035 Uiso 1 1 calc R . .
C96 C 1.1381(6) 0.6733(6) -0.1305(5) 0.037(3) Uani 1 1 d . . .
H96A H 1.1045 0.7267 -0.1495 0.045 Uiso 1 1 calc R . .
H96B H 1.1814 0.6784 -0.1095 0.045 Uiso 1 1 calc R . .
C97 C 1.1730(7) 0.6316(6) -0.1808(5) 0.041(3) Uani 1 1 d . . .
H97A H 1.2053 0.5776 -0.1617 0.050 Uiso 1 1 calc R . .
H97B H 1.1298 0.6282 -0.2029 0.050 Uiso 1 1 calc R . .
C98 C 1.2240(10) 0.6738(9) -0.2269(8) 0.088(5) Uani 1 1 d . . .
H98A H 1.1918 0.7285 -0.2436 0.106 Uiso 1 1 calc R . .
H98B H 1.2678 0.6754 -0.2043 0.106 Uiso 1 1 calc R . .
C99 C 1.2578(14) 0.6402(11) -0.2787(9) 0.134(8) Uani 1 1 d . . .
H99A H 1.2978 0.5899 -0.2637 0.201 Uiso 1 1 calc R . .
H99B H 1.2825 0.6760 -0.3091 0.201 Uiso 1 1 calc R . .
H99C H 1.2160 0.6320 -0.2985 0.201 Uiso 1 1 calc R . .
C100 C 0.8119(6) 0.7051(6) -0.0463(5) 0.039(3) Uani 1 1 d . . .
H10A H 0.8450 0.7399 -0.0661 0.046 Uiso 1 1 calc R . .
H10B H 0.7759 0.7082 -0.0780 0.046 Uiso 1 1 calc R . .
C101 C 0.7627(7) 0.7353(7) 0.0061(6) 0.055(3) Uani 1 1 d . . .
H10D H 0.7977 0.7264 0.0403 0.066 Uiso 1 1 calc R . .
H10C H 0.7242 0.7053 0.0224 0.066 Uiso 1 1 calc R . .
C102 C 0.7176(9) 0.8233(9) -0.0145(9) 0.094(5) Uani 1 1 d . . .
H10E H 0.6729 0.8368 0.0152 0.112 Uiso 1 1 calc R . .
H10F H 0.6962 0.8359 -0.0561 0.112 Uiso 1 1 calc R . .
C103 C 0.7764(13) 0.8711(11) -0.0162(11) 0.123(7) Uani 1 1 d . . .
H10G H 0.8018 0.8537 0.0244 0.148 Uiso 1 1 calc R . .
H10H H 0.8185 0.8604 -0.0485 0.148 Uiso 1 1 calc R . .
C104 C 0.737(2) 0.9543(14) -0.0294(16) 0.092(11) Uani 0.50 1 d P . .
H10I H 0.6984 0.9688 -0.0613 0.137 Uiso 1 1 calc R . .
H10J H 0.7766 0.9828 -0.0445 0.137 Uiso 1 1 calc R . .
H10K H 0.7107 0.9677 0.0085 0.137 Uiso 1 1 calc R . .
C105 C 0.5787(7) 0.4407(7) 0.4497(6) 0.049(3) Uani 1 1 d . . .
H10L H 0.6004 0.4281 0.4913 0.058 Uiso 1 1 calc R . .
H10M H 0.5216 0.4451 0.4557 0.058 Uiso 1 1 calc R . .
C106 C 0.6191(7) 0.3741(8) 0.4202(6) 0.054(3) Uani 1 1 d . . .
H10N H 0.6764 0.3687 0.4148 0.065 Uiso 1 1 calc R . .
H10O H 0.5979 0.3864 0.3785 0.065 Uiso 1 1 calc R . .
C107 C 0.6073(7) 0.2963(7) 0.4591(6) 0.058(3) Uani 1 1 d . C .
H10P H 0.6306 0.2831 0.5002 0.070 Uiso 1 1 calc R . .
H10Q H 0.5499 0.3027 0.4661 0.070 Uiso 1 1 calc R . .
C108 C 0.6437(11) 0.2303(10) 0.4296(10) 0.104(6) Uani 1 1 d . . .
H10R H 0.6185 0.2423 0.3895 0.125 Uiso 1 1 calc R A 1
H10S H 0.7006 0.2257 0.4206 0.125 Uiso 1 1 calc R A 1
C110 C 0.6292(8) 0.6482(8) 0.5173(6) 0.060(4) Uani 1 1 d . . .
H11A H 0.6634 0.6772 0.4894 0.073 Uiso 1 1 calc R B 3
H11B H 0.5803 0.6590 0.4953 0.073 Uiso 1 1 calc R B 3
C115 C 1.0474(6) 0.3210(6) 0.3012(5) 0.033(3) Uani 1 1 d . . .
C116 C 1.0716(7) 0.3052(6) 0.2430(5) 0.047(3) Uani 1 1 d . . .
H116 H 1.1063 0.3308 0.2166 0.056 Uiso 1 1 calc R . .
C117 C 1.0458(8) 0.2535(7) 0.2240(6) 0.053(3) Uani 1 1 d . . .
H117 H 1.0627 0.2432 0.1846 0.064 Uiso 1 1 calc R . .
C118 C 0.9949(9) 0.2161(7) 0.2623(6) 0.061(4) Uani 1 1 d . . .
H118 H 0.9771 0.1800 0.2493 0.073 Uiso 1 1 calc R . .
C119 C 0.9703(8) 0.2315(7) 0.3192(5) 0.054(3) Uani 1 1 d . . .
H119 H 0.9353 0.2058 0.3453 0.065 Uiso 1 1 calc R . .
C120 C 0.9958(7) 0.2838(6) 0.3387(5) 0.046(3) Uani 1 1 d . . .
H120 H 0.9780 0.2944 0.3779 0.055 Uiso 1 1 calc R . .
N1 N 0.2439(5) 0.7413(5) 0.0191(4) 0.032(2) Uani 1 1 d . . .
N2 N 0.1267(5) 0.8225(4) 0.0544(4) 0.028(2) Uani 1 1 d . . .
N3 N 0.1750(5) 0.8586(5) -0.0484(4) 0.036(2) Uani 1 1 d . . .
N4 N 0.1785(5) 0.6916(5) 0.1134(4) 0.033(2) Uani 1 1 d . . .
N5 N 0.0417(5) 0.9211(4) -0.0188(4) 0.035(2) Uani 1 1 d . . .
N6 N 0.2698(5) 0.7629(5) -0.0899(4) 0.036(2) Uani 1 1 d . . .
N7 N 1.0704(4) 0.5016(4) 0.3253(4) 0.028(2) Uani 1 1 d . . .
N8 N 1.0128(5) 0.4907(4) 0.2398(4) 0.028(2) Uani 1 1 d . . .
N9 N 0.9505(5) 0.4717(4) 0.3374(3) 0.0246(19) Uani 1 1 d . . .
N10 N 1.1146(5) 0.5531(4) 0.2219(4) 0.028(2) Uani 1 1 d . . .
N11 N 0.8776(5) 0.4941(4) 0.2483(3) 0.0240(19) Uani 1 1 d . . .
N12 N 0.9873(5) 0.5174(4) 0.4159(4) 0.029(2) Uani 1 1 d . . .
O1 O 0.4875(5) 0.4879(5) -0.0928(4) 0.065(2) Uani 1 1 d . . .
O2 O 0.5064(5) 0.3786(4) 0.0007(5) 0.067(3) Uani 1 1 d . . .
O3 O 0.3648(5) 0.3275(4) 0.0543(4) 0.057(2) Uani 1 1 d . . .
O4 O 0.2914(5) 0.3767(4) 0.1411(4) 0.058(2) Uani 1 1 d . . .
O5 O -0.1925(5) 0.7414(4) 0.2628(4) 0.057(2) Uani 1 1 d . . .
O6 O -0.0611(4) 0.6474(4) 0.2763(3) 0.0399(18) Uani 1 1 d . . .
O7 O -0.2105(5) 0.9148(5) 0.2381(4) 0.062(2) Uani 1 1 d . . .
O8 O -0.2201(4) 0.9880(4) 0.1269(4) 0.052(2) Uani 1 1 d . . .
O9 O -0.0559(5) 1.1187(4) -0.2419(4) 0.068(3) Uani 1 1 d . . .
O10 O 0.0171(5) 1.0990(4) -0.3382(3) 0.056(2) Uani 1 1 d . . .
O11 O 0.0713(5) 0.9441(4) -0.3615(3) 0.058(2) Uani 1 1 d . . .
O12 O 0.2041(6) 0.8579(4) -0.3323(3) 0.065(3) Uani 1 1 d . . .
O13 O 0.2422(4) 0.8661(4) 0.0399(3) 0.0411(19) Uani 1 1 d . . .
O14 O 1.1252(5) 0.6661(4) 0.5198(3) 0.046(2) Uani 1 1 d . . .
O15 O 1.2495(5) 0.6900(4) 0.4708(3) 0.049(2) Uani 1 1 d . . .
O16 O 1.2263(5) 0.8091(4) 0.3393(3) 0.048(2) Uani 1 1 d . . .
O17 O 1.2593(5) 0.7552(5) 0.2484(3) 0.053(2) Uani 1 1 d . . .
O18 O 1.0899(4) 0.7163(4) -0.0102(3) 0.0351(18) Uani 1 1 d . . .
O19 O 0.9675(4) 0.7451(4) -0.0638(3) 0.0355(17) Uani 1 1 d . . .
O20 O 0.9285(4) 0.5924(4) -0.0745(3) 0.0362(17) Uani 1 1 d . . .
O21 O 0.8240(4) 0.5590(4) 0.0015(3) 0.0326(17) Uani 1 1 d . . .
O22 O 0.5766(5) 0.5392(5) 0.3422(3) 0.061(2) Uani 1 1 d . . .
O23 O 0.5433(4) 0.5934(5) 0.4344(4) 0.054(2) Uani 1 1 d . . .
O24 O 0.6227(4) 0.5039(5) 0.5525(3) 0.048(2) Uani 1 1 d . . .
O25 O 0.7404(4) 0.5327(5) 0.5751(3) 0.053(2) Uani 1 1 d . . .
O26 O 1.0742(4) 0.3719(4) 0.3201(3) 0.0332(17) Uani 1 1 d . . .
S1 S 0.45489(18) 0.43586(18) -0.04580(17) 0.0530(9) Uani 1 1 d . . .
S2 S 0.3556(2) 0.37518(17) 0.09649(16) 0.0525(9) Uani 1 1 d . . .
S3 S -0.10949(17) 0.72682(15) 0.26599(13) 0.0405(8) Uani 1 1 d . . .
S4 S -0.20991(18) 0.91454(16) 0.17323(16) 0.0503(9) Uani 1 1 d . . .
S5 S -0.0188(2) 1.06656(17) -0.27990(14) 0.0516(9) Uani 1 1 d . . .
S6 S 0.1448(2) 0.93139(18) -0.33503(14) 0.0555(9) Uani 1 1 d . . .
S7 S 1.16635(18) 0.70331(15) 0.46744(12) 0.0392(8) Uani 1 1 d . . .
S8 S 1.25522(17) 0.74135(17) 0.31455(13) 0.0425(8) Uani 1 1 d . . .
S9 S 1.03504(15) 0.68782(14) -0.03298(11) 0.0287(7) Uani 1 1 d . . .
S10 S 0.87346(15) 0.60914(14) -0.02407(12) 0.0303(7) Uani 1 1 d . . .
S11 S 0.58945(17) 0.53117(19) 0.40658(14) 0.0488(9) Uani 1 1 d . . .
S12 S 0.67821(17) 0.54839(18) 0.53343(13) 0.0445(8) Uani 1 1 d . D .
C109 C 0.6359(17) 0.1541(16) 0.4686(14) 0.150(12) Uiso 0.85(3) 1 d P C 1
H10T H 0.5924 0.1423 0.4540 0.225 Uiso 0.85(3) 1 calc PR C 1
H10U H 0.6248 0.1568 0.5120 0.225 Uiso 0.85(3) 1 calc PR C 1
H10V H 0.6853 0.1127 0.4657 0.225 Uiso 0.85(3) 1 calc PR C 1
C209 C 0.596(4) 0.237(4) 0.369(4) 0.05(3) Uiso 0.15(3) 1 d P C 2
H20A H 0.6275 0.1975 0.3472 0.070 Uiso 0.15(3) 1 calc PR C 2
H20B H 0.5884 0.2893 0.3407 0.070 Uiso 0.15(3) 1 calc PR C 2
H20C H 0.5449 0.2281 0.3825 0.070 Uiso 0.15(3) 1 calc PR C 2
C111 C 0.6077(15) 0.6776(15) 0.5766(12) 0.081(10) Uiso 0.61(3) 1 d PD D 3
H11C H 0.5775 0.6443 0.6047 0.097 Uiso 0.61(3) 1 calc PR D 3
H11D H 0.5704 0.7310 0.5645 0.097 Uiso 0.61(3) 1 calc PR D 3
C112 C 0.671(4) 0.682(5) 0.616(4) 0.27(4) Uiso 0.50 1 d PD D 3
H11E H 0.6650 0.6477 0.6579 0.320 Uiso 0.50 1 calc PR D 3
H11F H 0.7225 0.6554 0.5985 0.320 Uiso 0.50 1 calc PR D 3
C113 C 0.683(12) 0.756(5) 0.628(5) 0.72(18) Uiso 0.50 1 d PD D 3
H11G H 0.7206 0.7764 0.5977 0.866 Uiso 0.50 1 calc PR D 3
H11H H 0.6320 0.7976 0.6279 0.866 Uiso 0.50 1 calc PR D 3
C114 C 0.716(3) 0.722(3) 0.694(3) 0.066(15) Uiso 0.25 1 d PD D 3
H11I H 0.6732 0.7305 0.7251 0.098 Uiso 0.25 1 calc PR D 3
H11J H 0.7546 0.7483 0.6981 0.098 Uiso 0.25 1 calc PR D 3
H11K H 0.7427 0.6657 0.7004 0.098 Uiso 0.25 1 calc PR D 3
C211 C 0.680(3) 0.692(2) 0.500(2) 0.091(16) Uiso 0.39(3) 1 d P D 4
Cl2 Cl 0.3315(7) 0.4871(7) 0.2531(6) 0.058(3) Uiso 0.25 1 d P . .
Cl1 Cl 0.3765(7) 0.6282(7) 0.1822(6) 0.058(3) Uiso 0.25 1 d P . .
C200 C 0.409(2) 0.531(2) 0.2207(19) 0.036(10) Uiso 0.25 1 d P . .

loop_
_atom_site_aniso_label
_atom_site_aniso_U_11
_atom_site_aniso_U_22
_atom_site_aniso_U_33
_atom_site_aniso_U_23
_atom_site_aniso_U_13
_atom_site_aniso_U_12
B1 0.035(7) 0.029(7) 0.022(7) -0.004(5) -0.011(6) -0.012(6)
B2 0.036(7) 0.019(6) 0.010(6) -0.002(5) -0.004(5) -0.001(5)
C1 0.026(6) 0.041(7) 0.028(7) -0.017(6) -0.004(5) -0.010(5)
C2 0.024(6) 0.032(7) 0.038(7) -0.015(5) -0.002(5) -0.007(5)
C3 0.025(6) 0.045(8) 0.056(8) -0.014(6) -0.004(6) -0.013(6)
C4 0.042(7) 0.037(7) 0.063(9) -0.017(6) -0.016(6) -0.009(6)
C5 0.044(7) 0.042(7) 0.050(8) -0.006(6) -0.017(6) -0.012(6)
C6 0.032(6) 0.041(7) 0.038(7) -0.014(6) -0.009(5) -0.008(5)
C7 0.030(6) 0.035(7) 0.032(7) -0.017(5) -0.006(5) -0.003(5)
C8 0.032(6) 0.029(6) 0.035(7) -0.009(6) -0.012(6) -0.007(5)
C9 0.038(7) 0.025(6) 0.027(6) -0.010(5) -0.015(5) -0.004(5)
C10 0.041(7) 0.021(6) 0.028(6) -0.013(5) 0.000(6) -0.010(5)
C11 0.034(7) 0.032(6) 0.037(7) -0.012(5) -0.010(5) -0.010(5)
C12 0.049(8) 0.023(6) 0.041(7) -0.008(5) -0.007(6) -0.012(5)
C13 0.048(7) 0.033(7) 0.043(8) -0.007(6) -0.010(6) -0.014(6)
C14 0.046(8) 0.032(6) 0.033(7) -0.009(5) 0.000(6) -0.009(6)
C15 0.046(8) 0.029(6) 0.027(6) -0.014(5) -0.008(6) -0.005(5)
C16 0.043(7) 0.031(6) 0.022(7) -0.008(5) 0.001(5) -0.010(6)
C17 0.057(8) 0.019(6) 0.040(8) -0.012(5) 0.001(7) -0.012(6)
C18 0.067(8) 0.026(6) 0.022(7) 0.000(5) -0.007(6) -0.011(6)
C19 0.068(8) 0.033(6) 0.035(8) -0.015(6) 0.002(6) -0.012(6)
C20 0.052(8) 0.032(6) 0.034(7) -0.007(5) -0.004(6) -0.012(6)
C21 0.076(9) 0.038(7) 0.029(7) -0.010(6) 0.009(6) -0.023(7)
C22 0.055(8) 0.033(6) 0.029(7) -0.007(5) -0.003(6) -0.008(6)
C23 0.051(8) 0.030(6) 0.028(7) -0.003(5) -0.007(6) -0.010(6)
C24 0.037(7) 0.025(6) 0.043(7) -0.018(6) 0.004(6) -0.012(6)
C25 0.052(8) 0.056(8) 0.072(9) -0.037(7) -0.001(7) -0.009(6)
C26 0.080(11) 0.074(10) 0.084(11) -0.033(9) -0.036(9) 0.012(8)
C27 0.038(8) 0.105(11) 0.053(9) -0.011(8) -0.007(7) -0.025(8)
C28 0.096(12) 0.080(10) 0.064(10) -0.026(8) -0.021(9) -0.025(9)
C29 0.26(3) 0.078(12) 0.102(15) -0.004(10) -0.075(16) -0.085(15)
C30 0.063(9) 0.051(8) 0.079(10) -0.011(7) -0.036(8) 0.000(7)
C31 0.067(10) 0.057(9) 0.080(11) 0.009(8) -0.015(8) 0.001(7)
C32 0.077(12) 0.149(17) 0.070(12) 0.026(11) -0.020(9) 0.013(11)
C33 0.12(2) 0.32(4) 0.26(3) 0.20(3) -0.10(2) -0.09(2)
C35 0.054(8) 0.041(7) 0.037(7) -0.011(5) 0.005(6) -0.009(6)
C36 0.057(8) 0.045(7) 0.043(8) 0.005(6) 0.012(6) -0.012(6)
C37 0.109(12) 0.063(8) 0.020(7) -0.001(6) 0.010(7) -0.030(8)
C40 0.049(9) 0.058(8) 0.096(12) -0.004(8) 0.000(8) -0.010(7)
C41 0.061(11) 0.107(13) 0.126(15) -0.026(11) -0.015(10) -0.026(10)
C42 0.073(14) 0.125(18) 0.26(3) -0.039(18) -0.014(16) -0.027(13)
C43 0.093(18) 0.18(3) 0.33(5) -0.02(3) -0.07(2) -0.019(17)
C45 0.049(8) 0.053(8) 0.058(9) 0.005(6) -0.021(6) -0.008(6)
C46 0.083(10) 0.048(8) 0.072(10) -0.007(7) 0.004(8) -0.021(7)
C47 0.111(14) 0.110(14) 0.103(15) -0.001(11) -0.037(12) -0.043(12)
C48 0.14(2) 0.15(2) 0.16(2) 0.005(17) -0.023(17) -0.072(17)
C49 0.118(18) 0.17(2) 0.24(3) -0.02(2) -0.068(19) -0.066(17)
C50 0.078(11) 0.061(9) 0.048(9) 0.000(7) 0.001(7) -0.022(7)
C51 0.086(13) 0.106(14) 0.098(14) -0.020(11) 0.032(11) 0.000(10)
C52 0.045(16) 0.08(2) 0.10(2) 0.069(18) -0.009(16) -0.041(15)
C53 0.14(4) 0.11(3) 0.13(3) -0.01(2) 0.05(3) -0.08(3)
C54 0.06(2) 0.08(3) 0.34(8) -0.03(3) -0.02(3) 0.02(2)
C55 0.080(11) 0.036(7) 0.056(10) -0.019(6) -0.004(9) -0.023(7)
C56 0.078(12) 0.075(10) 0.091(13) -0.009(9) -0.012(9) -0.035(9)
C57 0.086(15) 0.076(12) 0.15(2) 0.004(12) -0.053(14) -0.018(10)
C58 0.064(13) 0.088(14) 0.23(3) -0.073(17) 0.014(19) -0.026(11)
C59 0.093(17) 0.17(2) 0.16(2) -0.096(18) 0.049(15) -0.096(15)
C60 0.104(15) 0.150(17) 0.082(13) -0.065(12) 0.035(11) -0.085(13)
C61 0.033(6) 0.032(6) 0.010(6) -0.005(5) -0.009(5) -0.004(5)
C62 0.026(6) 0.029(6) 0.024(7) -0.005(5) -0.009(5) -0.003(5)
C63 0.036(6) 0.031(6) 0.017(6) -0.005(5) -0.005(5) -0.007(5)
C64 0.041(7) 0.038(6) 0.022(7) -0.016(5) -0.015(5) 0.002(5)
C65 0.044(7) 0.042(6) 0.017(6) -0.009(5) -0.007(5) -0.011(5)
C66 0.029(6) 0.040(6) 0.023(6) 0.011(5) -0.005(5) -0.005(5)
C67 0.028(6) 0.033(6) 0.022(6) -0.010(5) -0.006(5) 0.000(5)
C68 0.012(5) 0.032(6) 0.037(7) -0.011(5) -0.001(5) 0.000(5)
C69 0.025(6) 0.025(6) 0.024(6) -0.007(5) -0.004(5) -0.003(5)
C70 0.039(7) 0.031(6) 0.011(6) -0.008(5) -0.006(5) -0.009(5)
C71 0.042(6) 0.023(5) 0.025(6) -0.008(5) -0.006(5) -0.012(5)
C72 0.033(6) 0.033(6) 0.014(6) -0.015(4) -0.001(5) -0.002(5)
C73 0.034(6) 0.018(5) 0.021(6) -0.011(4) 0.002(5) -0.004(5)
C74 0.026(6) 0.021(5) 0.029(7) -0.008(5) 0.004(5) -0.004(4)
C75 0.036(7) 0.033(6) 0.011(6) -0.005(5) -0.002(5) -0.005(5)
C76 0.042(7) 0.032(6) 0.026(7) -0.021(5) -0.003(6) -0.009(5)
C77 0.033(7) 0.022(6) 0.034(8) -0.004(5) 0.000(6) -0.012(5)
C78 0.040(7) 0.035(6) 0.011(6) -0.001(4) 0.003(5) -0.022(5)
C79 0.046(8) 0.041(6) 0.019(6) -0.006(5) -0.008(5) -0.020(5)
C80 0.047(7) 0.048(7) 0.019(6) -0.010(5) 0.002(6) -0.016(5)
C81 0.035(7) 0.039(6) 0.018(6) -0.010(5) 0.005(5) -0.009(5)
C82 0.043(8) 0.037(6) 0.015(6) 0.003(5) 0.002(5) -0.006(5)
C83 0.038(7) 0.030(6) 0.016(6) 0.002(5) -0.004(5) -0.011(5)
C84 0.031(7) 0.024(6) 0.013(6) 0.006(4) -0.004(5) -0.002(5)
C85 0.071(9) 0.053(7) 0.021(6) -0.014(5) -0.008(6) -0.023(6)
C86 0.162(17) 0.063(10) 0.066(11) -0.030(8) -0.045(11) 0.005(10)
C87 0.24(3) 0.048(10) 0.059(11) -0.036(8) -0.066(14) 0.017(12)
C88 0.24(3) 0.092(17) 0.13(2) 0.024(14) -0.086(19) -0.058(18)
C89 0.37(4) 0.096(18) 0.20(3) 0.005(17) -0.11(3) -0.12(2)
C90 0.047(8) 0.063(8) 0.055(8) -0.002(7) -0.008(6) -0.018(7)
C91 0.084(12) 0.100(13) 0.106(14) 0.012(10) -0.025(10) -0.046(10)
C92 0.099(15) 0.16(2) 0.13(2) -0.015(15) -0.011(13) -0.079(14)
C93 0.15(2) 0.26(3) 0.084(17) -0.014(19) -0.012(14) -0.10(2)
C94 0.35(5) 0.16(3) 0.21(3) -0.01(2) -0.02(3) -0.16(3)
C95 0.037(6) 0.021(5) 0.031(6) -0.008(5) -0.004(5) -0.008(5)
C96 0.046(7) 0.032(6) 0.031(7) -0.006(5) -0.001(5) -0.011(5)
C97 0.052(7) 0.035(6) 0.039(7) -0.013(5) 0.013(6) -0.017(6)
C98 0.107(13) 0.073(10) 0.086(12) -0.027(9) 0.046(10) -0.039(9)
C99 0.21(2) 0.122(16) 0.093(15) -0.060(12) 0.068(15) -0.083(16)
C100 0.039(7) 0.040(6) 0.040(7) -0.010(5) -0.003(5) -0.015(5)
C101 0.062(8) 0.055(8) 0.046(8) -0.021(6) -0.010(7) -0.003(6)
C102 0.072(11) 0.080(11) 0.125(15) -0.034(10) 0.013(10) -0.016(9)
C103 0.140(18) 0.096(15) 0.144(19) -0.039(13) -0.001(14) -0.043(13)
C104 0.15(3) 0.031(16) 0.11(3) -0.024(15) 0.00(2) -0.038(18)
C105 0.033(7) 0.074(8) 0.046(8) -0.010(6) 0.002(6) -0.030(6)
C106 0.040(7) 0.089(10) 0.041(8) -0.029(7) -0.004(6) -0.017(7)
C107 0.049(8) 0.070(9) 0.067(9) -0.032(8) 0.000(7) -0.021(7)
C108 0.111(14) 0.097(13) 0.121(16) -0.046(12) 0.028(12) -0.049(11)
C110 0.047(8) 0.078(9) 0.048(8) -0.025(7) 0.002(6) -0.002(7)
C115 0.051(7) 0.025(6) 0.014(6) 0.001(5) -0.010(5) 0.000(5)
C116 0.063(8) 0.033(7) 0.033(8) -0.002(6) 0.003(6) -0.005(6)
C117 0.086(10) 0.032(7) 0.035(8) -0.008(6) -0.011(7) -0.006(7)
C118 0.105(11) 0.027(7) 0.048(9) -0.007(6) -0.031(8) -0.008(7)
C119 0.093(10) 0.049(8) 0.024(7) -0.012(6) 0.012(6) -0.027(7)
C120 0.078(9) 0.032(6) 0.023(6) -0.002(5) 0.000(6) -0.015(6)
N1 0.039(5) 0.038(6) 0.026(5) -0.012(5) -0.004(4) -0.015(4)
N2 0.033(6) 0.026(5) 0.025(5) -0.008(4) -0.007(4) -0.007(4)
N3 0.050(6) 0.027(5) 0.030(6) -0.005(4) 0.002(5) -0.012(5)
N4 0.042(6) 0.043(6) 0.022(5) -0.008(4) -0.007(5) -0.021(5)
N5 0.057(6) 0.019(5) 0.030(6) -0.014(4) -0.002(5) -0.004(4)
N6 0.041(6) 0.034(5) 0.035(6) -0.012(5) -0.004(4) -0.012(5)
N7 0.022(5) 0.031(5) 0.026(5) -0.006(4) -0.007(4) -0.002(4)
N8 0.035(5) 0.031(5) 0.021(5) -0.006(4) -0.007(4) -0.010(4)
N9 0.033(5) 0.025(4) 0.016(5) -0.007(4) -0.005(4) -0.006(4)
N10 0.030(5) 0.031(5) 0.019(5) -0.005(4) 0.000(4) -0.005(4)
N11 0.039(6) 0.029(5) 0.008(5) -0.007(3) -0.001(4) -0.013(4)
N12 0.036(5) 0.035(5) 0.017(5) -0.007(4) -0.010(4) -0.009(4)
O1 0.047(5) 0.058(5) 0.093(7) -0.033(5) 0.020(5) -0.015(4)
O2 0.045(5) 0.050(5) 0.111(8) -0.037(5) -0.033(5) 0.007(4)
O3 0.056(5) 0.045(5) 0.078(6) -0.020(5) -0.012(5) -0.017(4)
O4 0.066(6) 0.042(5) 0.060(6) -0.002(4) -0.014(5) -0.011(4)
O5 0.045(5) 0.046(5) 0.066(6) 0.003(4) -0.001(4) -0.009(4)
O6 0.054(5) 0.032(4) 0.028(4) -0.004(3) 0.000(3) -0.008(4)
O7 0.073(6) 0.056(5) 0.047(6) -0.020(4) 0.013(4) -0.005(4)
O8 0.054(5) 0.036(5) 0.061(6) -0.009(4) -0.004(4) -0.009(4)
O9 0.087(7) 0.037(5) 0.059(6) -0.003(4) -0.026(5) 0.011(4)
O10 0.085(6) 0.043(5) 0.033(5) 0.009(4) -0.015(4) -0.019(4)
O11 0.093(7) 0.050(5) 0.031(5) -0.009(4) -0.008(5) -0.019(5)
O12 0.115(7) 0.043(5) 0.024(5) -0.021(4) 0.003(4) 0.004(5)
O13 0.042(5) 0.047(5) 0.044(5) -0.021(4) 0.001(4) -0.017(4)
O14 0.078(6) 0.038(4) 0.022(4) -0.006(3) -0.006(4) -0.017(4)
O15 0.058(6) 0.063(5) 0.031(5) -0.014(4) -0.024(4) -0.016(4)
O16 0.062(5) 0.045(5) 0.041(5) -0.003(4) -0.006(4) -0.025(4)
O17 0.067(6) 0.071(5) 0.027(5) -0.009(4) -0.002(4) -0.033(4)
O18 0.055(5) 0.039(4) 0.022(4) -0.007(3) 0.000(3) -0.029(4)
O19 0.049(5) 0.030(4) 0.024(4) -0.005(3) -0.002(3) -0.009(3)
O20 0.045(4) 0.041(4) 0.024(4) -0.012(3) -0.003(3) -0.011(3)
O21 0.038(4) 0.036(4) 0.029(4) -0.006(3) -0.008(3) -0.017(3)
O22 0.046(5) 0.105(7) 0.032(5) -0.013(4) -0.009(4) -0.023(5)
O23 0.039(5) 0.070(5) 0.041(5) -0.011(4) -0.004(4) -0.002(4)
O24 0.030(4) 0.088(6) 0.024(4) -0.015(4) 0.001(3) -0.014(4)
O25 0.045(5) 0.088(6) 0.031(5) -0.032(4) -0.002(4) -0.011(4)
O26 0.045(4) 0.029(4) 0.024(4) -0.007(3) -0.008(3) -0.007(4)
S1 0.0376(18) 0.0479(19) 0.077(3) -0.0275(18) -0.0058(17) -0.0058(16)
S2 0.055(2) 0.0382(18) 0.062(2) -0.0091(16) -0.0231(18) -0.0071(15)
S3 0.0443(19) 0.0329(17) 0.0402(18) -0.0059(13) 0.0025(14) -0.0101(14)
S4 0.049(2) 0.0345(17) 0.059(2) -0.0066(15) 0.0038(16) -0.0065(14)
S5 0.072(2) 0.0375(18) 0.039(2) -0.0016(15) -0.0139(16) -0.0095(16)
S6 0.091(3) 0.048(2) 0.0242(18) -0.0056(14) -0.0037(17) -0.0178(18)
S7 0.059(2) 0.0371(16) 0.0221(16) -0.0057(13) -0.0125(14) -0.0124(14)
S8 0.0488(19) 0.0471(18) 0.0335(19) -0.0067(14) -0.0097(14) -0.0170(14)
S9 0.0407(17) 0.0291(15) 0.0181(15) -0.0071(11) -0.0038(12) -0.0110(13)
S10 0.0386(17) 0.0330(15) 0.0208(15) -0.0070(12) -0.0076(13) -0.0101(13)
S11 0.0366(18) 0.075(2) 0.0314(18) -0.0078(16) -0.0058(14) -0.0153(16)
S12 0.0378(18) 0.068(2) 0.0253(17) -0.0185(14) 0.0047(14) -0.0087(15)

loop_
_atom_type_symbol
_atom_type_description
_atom_type_scat_dispersion_real
_atom_type_scat_dispersion_imag
_atom_type_scat_source
C C 0.0033 0.0016 'International Tables Vol C Tables 4.2.6.8 and 6.1.1.4'
H H 0.0000 0.0000 'International Tables Vol C Tables 4.2.6.8 and 6.1.1.4'
N N 0.0061 0.0033 'International Tables Vol C Tables 4.2.6.8 and 6.1.1.4'
O O 0.0106 0.0060 'International Tables Vol C Tables 4.2.6.8 and 6.1.1.4'
B B 0.0013 0.0007 'International Tables Vol C Tables 4.2.6.8 and 6.1.1.4'
S S 0.1246 0.1234 'International Tables Vol C Tables 4.2.6.8 and 6.1.1.4'
Cl Cl 0.1484 0.1585 'International Tables Vol C Tables 4.2.6.8 and 6.1.1.4'

loop_
_geom_angle_atom_site_label_1
_geom_angle_atom_site_label_2
_geom_angle_atom_site_label_3
_geom_angle
O13 B1 N3 117.5(9)
O13 B1 N1 116.9(9)
N3 B1 N1 102.9(8)
O13 B1 N2 110.6(9)
N3 B1 N2 103.5(8)
N1 B1 N2 103.8(8)
O26 B2 N9 117.5(8)
O26 B2 N7 113.1(8)
N9 B2 N7 104.4(8)
O26 B2 N8 114.4(8)
N9 B2 N8 102.2(8)
N7 B2 N8 103.7(8)
N6 C1 N1 121.2(9)
N6 C1 C2 130.9(9)
N1 C1 C2 106.0(8)
C7 C2 C3 120.3(9)
C7 C2 C1 108.5(9)
C3 C2 C1 131.2(10)
C4 C3 C2 119.4(11)
C4 C3 H3 120.3
C2 C3 H3 120.3
C3 C4 C5 120.4(10)
C3 C4 S1 114.1(9)
C5 C4 S1 125.2(8)
C6 C5 C4 119.1(10)
C6 C5 S2 114.9(9)
C4 C5 S2 126.0(9)
C5 C6 C7 120.0(10)
C5 C6 H6 120.0
C7 C6 H6 120.0
C2 C7 C6 120.3(9)
C2 C7 C8 106.3(9)
C6 C7 C8 133.1(10)
N4 C8 N1 122.8(9)
N4 C8 C7 129.5(9)
N1 C8 C7 105.9(9)
N4 C9 N2 122.3(9)
N4 C9 C10 129.2(9)
N2 C9 C10 106.2(8)
C11 C10 C15 120.6(10)
C11 C10 C9 132.5(9)
C15 C10 C9 107.0(9)
C10 C11 C12 119.4(9)
C10 C11 H11 120.3
C12 C11 H11 120.3
C11 C12 C13 119.9(10)
C11 C12 S3 113.4(8)
C13 C12 S3 126.7(9)
C14 C13 C12 121.1(10)
C14 C13 S4 112.9(8)
C12 C13 S4 125.4(9)
C13 C14 C15 117.9(10)
C13 C14 H14 121.0
C15 C14 H14 121.0
C14 C15 C10 121.0(10)
C14 C15 C16 131.4(9)
C10 C15 C16 107.6(9)
N5 C16 N2 122.9(9)
N5 C16 C15 130.7(10)
N2 C16 C15 104.9(8)
N3 C17 N5 124.2(10)
N3 C17 C18 105.9(9)
N5 C17 C18 128.5(11)
C19 C18 C23 121.6(10)
C19 C18 C17 131.5(11)
C23 C18 C17 106.8(9)
C18 C19 C20 118.1(10)
C18 C19 H19 120.9
C20 C19 H19 120.9
C19 C20 C21 119.3(10)
C19 C20 S5 113.2(8)
C21 C20 S5 127.4(9)
C22 C21 C20 121.2(10)
C22 C21 S6 114.3(9)
C20 C21 S6 124.2(9)
C23 C22 C21 118.2(10)
C23 C22 H22 120.9
C21 C22 H22 120.9
C22 C23 C18 121.4(10)
C22 C23 C24 131.9(10)
C18 C23 C24 106.6(9)
N6 C24 N3 123.6(10)
N6 C24 C23 129.8(10)
N3 C24 C23 105.3(9)
C26 C25 S1 113.6(9)
C26 C25 H25A 108.8
S1 C25 H25A 108.8
C26 C25 H25B 108.8
S1 C25 H25B 108.8
H25A C25 H25B 107.7
C25 C26 C27 111.4(11)
C25 C26 H26A 109.3
C27 C26 H26A 109.3
C25 C26 H26B 109.3
C27 C26 H26B 109.3
H26A C26 H26B 108.0
C28 C27 C26 115.3(11)
C28 C27 H27A 108.4
C26 C27 H27A 108.4
C28 C27 H27B 108.5
C26 C27 H27B 108.5
H27A C27 H27B 107.5
C27 C28 C29 112.6(15)
C27 C28 H28B 109.1
C29 C28 H28B 109.1
C27 C28 H28A 109.1
C29 C28 H28A 109.1
H28B C28 H28A 107.8
C28 C29 H29B 109.5
C28 C29 H29A 109.5
H29B C29 H29A 109.5
C28 C29 H29C 109.5
H29B C29 H29C 109.5
H29A C29 H29C 109.5
C31 C30 S2 113.0(10)
C31 C30 H30A 109.0
S2 C30 H30A 109.0
C31 C30 H30B 109.0
S2 C30 H30B 109.0
H30A C30 H30B 107.8
C30 C31 C32 110.9(13)
C30 C31 H31A 109.5
C32 C31 H31A 109.5
C30 C31 H31B 109.4
C32 C31 H31B 109.4
H31A C31 H31B 108.1
C31 C32 C33 112.3(18)
C31 C32 H32A 109.2
C33 C32 H32A 109.1
C31 C32 H32B 109.1
C33 C32 H32B 109.2
H32A C32 H32B 107.9
C34 C33 C32 103(3)
C34 C33 H33A 111.2
C32 C33 H33A 111.2
C34 C33 H33B 111.1
C32 C33 H33B 111.3
H33A C33 H33B 109.2
C33 C34 H34A 111.2
C33 C34 H34B 111.7
H34A C34 H34B 107.6
C33 C34 H34C 111.1
H34A C34 H34C 107.6
H34B C34 H34C 107.5
C36 C35 S3 111.7(8)
C36 C35 H35A 109.3
S3 C35 H35A 109.3
C36 C35 H35B 109.3
S3 C35 H35B 109.3
H35A C35 H35B 107.9
C35 C36 C37 111.8(10)
C35 C36 H36A 109.3
C37 C36 H36A 109.3
C35 C36 H36B 109.3
C37 C36 H36B 109.3
H36A C36 H36B 107.9
C36 C37 C38 106.8(18)
C36 C37 H37A 110.4
C38 C37 H37A 110.4
C36 C37 H37B 110.3
C38 C37 H37B 110.3
H37A C37 H37B 108.6
C39 C38 C37 102(4)
C39 C38 H38A 111.4
C37 C38 H38A 111.4
C39 C38 H38B 111.4
C37 C38 H38B 111.4
H38A C38 H38B 109.2
C38 C39 H39A 109.5
C38 C39 H39B 109.4
H39A C39 H39B 109.5
C38 C39 H39C 109.6
H39A C39 H39C 109.5
H39B C39 H39C 109.5
C41 C40 S4 109.6(10)
C41 C40 H40A 109.8
S4 C40 H40A 109.7
C41 C40 H40B 109.7
S4 C40 H40B 109.7
H40A C40 H40B 108.2
C42 C41 C40 115.9(15)
C42 C41 H41A 108.3
C40 C41 H41A 108.3
C42 C41 H41B 108.3
C40 C41 H41B 108.3
H41A C41 H41B 107.4
C41 C42 C43 113.2(19)
C41 C42 H42A 108.9
C43 C42 H42A 108.9
C41 C42 H42B 108.9
C43 C42 H42B 109.0
H42A C42 H42B 107.8
C44 C43 C42 101(4)
C44 C43 H43A 111.5
C42 C43 H43A 111.5
C44 C43 H43B 111.5
C42 C43 H43B 111.5
H43A C43 H43B 109.3
C43 C44 H44A 109.4
C43 C44 H44B 109.5
H44A C44 H44B 109.5
C43 C44 H44C 109.5
H44A C44 H44C 109.5
H44B C44 H44C 109.5
C46 C45 S5 116.1(10)
C46 C45 H45A 108.3
S5 C45 H45A 108.3
C46 C45 H45B 108.3
S5 C45 H45B 108.3
H45A C45 H45B 107.4
C45 C46 C47 110.8(13)
C45 C46 H46A 109.5
C47 C46 H46A 109.5
C45 C46 H46B 109.5
C47 C46 H46B 109.5
H46A C46 H46B 108.1
C46 C47 C48 115.0(16)
C46 C47 H47A 108.5
C48 C47 H47A 108.6
C46 C47 H47B 108.5
C48 C47 H47B 108.5
H47A C47 H47B 107.5
C49 C48 C47 117(2)
C49 C48 H48B 108.0
C47 C48 H48B 108.0
C49 C48 H48A 108.1
C47 C48 H48A 108.1
H48B C48 H48A 107.3
C48 C49 H49A 109.5
C48 C49 H49B 109.5
H49A C49 H49B 109.5
C48 C49 H49C 109.5
H49A C49 H49C 109.5
H49B C49 H49C 109.5
C51 C50 S6 113.6(10)
C51 C50 H50A 108.8
S6 C50 H50A 108.8
C51 C50 H50B 108.9
S6 C50 H50B 108.9
H50A C50 H50B 107.7
C50 C51 C52 113.2(15)
C50 C51 H51A 109.0
C52 C51 H51A 109.0
C50 C51 H51B 108.9
C52 C51 H51B 108.9
H51A C51 H51B 107.8
C51 C52 C53 124(2)
C51 C52 H52A 106.3
C53 C52 H52A 106.3
C51 C52 H52B 106.3
C53 C52 H52B 106.3
H52A C52 H52B 106.4
C52 C53 C54 125(3)
C52 C53 H53A 106.2
C54 C53 H53A 106.2
C52 C53 H53B 106.1
C54 C53 H53B 106.3
H53A C53 H53B 106.4
C53 C54 H54A 109.6
C53 C54 H54B 109.4
H54A C54 H54B 109.5
C53 C54 H54C 109.4
H54A C54 H54C 109.5
H54B C54 H54C 109.5
C60 C55 O13 125.1(14)
C60 C55 C56 116.4(16)
O13 C55 C56 118.5(13)
C57 C56 C55 120.3(17)
C57 C56 H56 119.9
C55 C56 H56 119.9
C56 C57 C58 120(2)
C56 C57 H57 119.9
C58 C57 H57 119.9
C59 C58 C57 121(2)
C59 C58 H58 119.4
C57 C58 H58 119.4
C58 C59 C60 116(2)
C58 C59 H59 121.9
C60 C59 H59 121.9
C55 C60 C59 125.7(19)
C55 C60 H60 117.1
C59 C60 H60 117.1
N12 C61 N7 123.0(9)
N12 C61 C62 129.9(9)
N7 C61 C62 105.0(8)
C63 C62 C67 121.2(9)
C63 C62 C61 131.2(9)
C67 C62 C61 107.5(8)
C64 C63 C62 119.5(9)
C64 C63 H63 120.2
C62 C63 H63 120.2
C63 C64 C65 121.2(9)
C63 C64 S7 113.7(8)
C65 C64 S7 125.0(8)
C66 C65 C64 117.5(9)
C66 C65 S8 114.4(7)
C64 C65 S8 128.0(8)
C67 C66 C65 121.0(9)
C67 C66 H66 119.5
C65 C66 H66 119.5
C66 C67 C62 119.4(9)
C66 C67 C68 132.3(9)
C62 C67 C68 108.1(9)
N7 C68 N10 122.0(9)
N7 C68 C67 106.5(9)
N10 C68 C67 129.0(9)
N10 C69 N8 124.1(9)
N10 C69 C70 128.0(9)
N8 C69 C70 106.2(8)
C71 C70 C75 121.7(8)
C71 C70 C69 131.4(9)
C75 C70 C69 106.4(8)
C70 C71 C72 118.3(9)
C70 C71 H71 120.9
C72 C71 H71 120.9
C71 C72 C73 119.6(8)
C71 C72 S9 112.3(7)
C73 C72 S9 127.9(7)
C74 C73 C72 121.0(9)
C74 C73 S10 114.1(7)
C72 C73 S10 124.5(7)
C73 C74 C75 119.8(9)
C73 C74 H74 120.1
C75 C74 H74 120.1
C74 C75 C70 119.2(8)
C74 C75 C76 133.3(9)
C70 C75 C76 107.5(8)
N11 C76 N8 123.3(9)
N11 C76 C75 130.2(9)
N8 C76 C75 105.1(9)
N11 C77 N9 121.5(9)
N11 C77 C78 130.5(9)
N9 C77 C78 106.6(9)
C79 C78 C83 120.1(9)
C79 C78 C77 134.1(9)
C83 C78 C77 105.8(9)
C78 C79 C80 120.6(9)
C78 C79 H79 119.7
C80 C79 H79 119.7
C79 C80 C81 119.9(10)
C79 C80 S11 114.8(8)
C81 C80 S11 125.3(8)
C82 C81 C80 121.0(9)
C82 C81 S12 112.3(8)
C80 C81 S12 126.7(8)
C81 C82 C83 118.2(10)
C81 C82 H82 120.9
C83 C82 H82 120.9
C82 C83 C78 120.0(9)
C82 C83 C84 131.4(9)
C78 C83 C84 108.4(9)
N12 C84 N9 124.0(9)
N12 C84 C83 128.2(9)
N9 C84 C83 106.0(8)
C86 C85 S7 111.6(8)
C86 C85 H85A 109.3
S7 C85 H85A 109.3
C86 C85 H85B 109.3
S7 C85 H85B 109.3
H85A C85 H85B 108.0
C85 C86 C87 109.8(11)
C85 C86 H86A 109.7
C87 C86 H86A 109.7
C85 C86 H86B 109.7
C87 C86 H86B 109.7
H86A C86 H86B 108.2
C88 C87 C86 121(2)
C88 C87 H87A 107.1
C86 C87 H87A 107.1
C88 C87 H87B 107.1
C86 C87 H87B 107.1
H87A C87 H87B 106.8
C87 C88 C89 113(2)
C87 C88 H88A 109.0
C89 C88 H88A 109.0
C87 C88 H88B 109.0
C89 C88 H88B 109.0
H88A C88 H88B 107.8
C88 C89 H89A 109.5
C88 C89 H89B 109.5
H89A C89 H89B 109.5
C88 C89 H89C 109.5
H89A C89 H89C 109.5
H89B C89 H89C 109.5
C91 C90 S8 113.6(9)
C91 C90 H90A 108.8
S8 C90 H90A 108.8
C91 C90 H90B 108.9
S8 C90 H90B 108.8
H90A C90 H90B 107.7
C92 C91 C90 122.1(16)
C92 C91 H91A 106.8
C90 C91 H91A 106.8
C92 C91 H91B 106.8
C90 C91 H91B 106.8
H91A C91 H91B 106.7
C91 C92 C93 109.6(19)
C91 C92 H92A 109.8
C93 C92 H92A 109.8
C91 C92 H92B 109.7
C93 C92 H92B 109.7
H92A C92 H92B 108.2
C92 C93 C94 114(2)
C92 C93 H93A 108.7
C94 C93 H93A 108.7
C92 C93 H93B 108.7
C94 C93 H93B 108.7
H93A C93 H93B 107.6
C93 C94 H94A 109.5
C93 C94 H94B 109.5
H94A C94 H94B 109.5
C93 C94 H94C 109.4
H94A C94 H94C 109.5
H94B C94 H94C 109.5
C96 C95 S9 110.4(6)
C96 C95 H95A 109.6
S9 C95 H95A 109.6
C96 C95 H95B 109.6
S9 C95 H95B 109.6
H95A C95 H95B 108.1
C97 C96 C95 111.8(8)
C97 C96 H96A 109.2
C95 C96 H96A 109.2
C97 C96 H96B 109.3
C95 C96 H96B 109.2
H96A C96 H96B 107.9
C98 C97 C96 111.3(10)
C98 C97 H97A 109.4
C96 C97 H97A 109.3
C98 C97 H97B 109.4
C96 C97 H97B 109.4
H97A C97 H97B 108.0
C99 C98 C97 115.8(13)
C99 C98 H98A 108.3
C97 C98 H98A 108.3
C99 C98 H98B 108.3
C97 C98 H98B 108.3
H98A C98 H98B 107.4
C98 C99 H99A 109.5
C98 C99 H99B 109.5
H99A C99 H99B 109.5
C98 C99 H99C 109.5
H99A C99 H99C 109.5
H99B C99 H99C 109.5
C101 C100 S10 114.6(8)
C101 C100 H10A 108.6
S10 C100 H10A 108.6
C101 C100 H10B 108.6
S10 C100 H10B 108.6
H10A C100 H10B 107.6
C100 C101 C102 112.4(11)
C100 C101 H10D 109.1
C102 C101 H10D 109.2
C100 C101 H10C 109.1
C102 C101 H10C 109.1
H10D C101 H10C 107.9
C101 C102 C103 108.4(13)
C101 C102 H10E 110.0
C103 C102 H10E 110.0
C101 C102 H10F 110.0
C103 C102 H10F 110.1
H10E C102 H10F 108.4
C104 C103 C102 112(2)
C104 C103 H10G 109.2
C102 C103 H10G 109.2
C104 C103 H10H 109.2
C102 C103 H10H 109.2
H10G C103 H10H 107.9
C103 C104 H10I 109.5
C103 C104 H10J 109.5
H10I C104 H10J 109.5
C103 C104 H10K 109.4
H10I C104 H10K 109.5
H10J C104 H10K 109.5
C106 C105 S11 114.1(9)
C106 C105 H10L 108.7
S11 C105 H10L 108.7
C106 C105 H10M 108.7
S11 C105 H10M 108.7
H10L C105 H10M 107.6
C105 C106 C107 112.3(10)
C105 C106 H10N 109.1
C107 C106 H10N 109.1
C105 C106 H10O 109.2
C107 C106 H10O 109.2
H10N C106 H10O 107.9
C108 C107 C106 113.3(12)
C108 C107 H10P 108.9
C106 C107 H10P 108.9
C108 C107 H10Q 108.9
C106 C107 H10Q 108.9
H10P C107 H10Q 107.7
C109 C108 C107 113.5(17)
C109 C108 C209 99(3)
C107 C108 C209 113(3)
C109 C108 H10R 108.9
C107 C108 H10R 108.9
C209 C108 H10R 10.1
C109 C108 H10S 108.8
C107 C108 H10S 108.9
C209 C108 H10S 113.5
H10R C108 H10S 107.7
C211 C110 C111 89(2)
C211 C110 S12 112(2)
C111 C110 S12 112.1(12)
C211 C110 H11A 22.0
C111 C110 H11A 109.2
S12 C110 H11A 109.2
C211 C110 H11B 123.9
C111 C110 H11B 109.2
S12 C110 H11B 109.2
H11A C110 H11B 107.9
O26 C115 C120 120.9(10)
O26 C115 C116 120.5(10)
C120 C115 C116 118.6(10)
C117 C116 C115 120.9(11)
C117 C116 H116 119.6
C115 C116 H116 119.5
C116 C117 C118 119.8(12)
C116 C117 H117 120.1
C118 C117 H117 120.1
C119 C118 C117 119.9(12)
C119 C118 H118 120.0
C117 C118 H118 120.0
C118 C119 C120 120.6(12)
C118 C119 H119 119.7
C120 C119 H119 119.7
C115 C120 C119 120.1(11)
C115 C120 H120 120.0
C119 C120 H120 120.0
C8 N1 C1 112.2(8)
C8 N1 B1 122.5(9)
C1 N1 B1 123.9(8)
C16 N2 C9 113.2(8)
C16 N2 B1 123.8(8)
C9 N2 B1 122.5(8)
C17 N3 C24 113.5(9)
C17 N3 B1 121.5(9)
C24 N3 B1 123.4(9)
C9 N4 C8 116.8(8)
C16 N5 C17 115.4(9)
C24 N6 C1 117.0(9)
C68 N7 C61 111.9(8)
C68 N7 B2 123.9(9)
C61 N7 B2 122.2(8)
C76 N8 C69 113.4(8)
C76 N8 B2 123.6(9)
C69 N8 B2 121.8(8)
C84 N9 C77 111.7(8)
C84 N9 B2 122.4(8)
C77 N9 B2 124.9(8)
C69 N10 C68 116.3(8)
C77 N11 C76 116.4(8)
C84 N12 C61 115.8(8)
C55 O13 B1 124.2(9)
C115 O26 B2 119.4(7)
O1 S1 O2 118.1(5)
O1 S1 C25 108.0(6)
O2 S1 C25 108.7(5)
O1 S1 C4 104.7(5)
O2 S1 C4 108.7(6)
C25 S1 C4 108.3(6)
O4 S2 O3 117.6(5)
O4 S2 C30 108.7(7)
O3 S2 C30 109.8(6)
O4 S2 C5 106.8(5)
O3 S2 C5 108.4(6)
C30 S2 C5 104.7(6)
O5 S3 O6 117.4(5)
O5 S3 C35 110.6(5)
O6 S3 C35 107.7(5)
O5 S3 C12 110.2(5)
O6 S3 C12 106.6(5)
C35 S3 C12 103.4(5)
O8 S4 O7 118.0(5)
O8 S4 C40 106.2(6)
O7 S4 C40 111.3(7)
O8 S4 C13 105.5(5)
O7 S4 C13 106.9(5)
C40 S4 C13 108.6(6)
O9 S5 O10 116.7(5)
O9 S5 C45 108.7(6)
O10 S5 C45 109.9(6)
O9 S5 C20 106.0(5)
O10 S5 C20 109.5(5)
C45 S5 C20 105.5(5)
O11 S6 O12 118.0(5)
O11 S6 C50 109.2(6)
O12 S6 C50 109.5(7)
O11 S6 C21 107.9(6)
O12 S6 C21 105.3(5)
C50 S6 C21 106.3(6)
O15 S7 O14 118.7(4)
O15 S7 C85 109.8(5)
O14 S7 C85 107.2(5)
O15 S7 C64 107.2(5)
O14 S7 C64 105.2(5)
C85 S7 C64 108.3(5)
O17 S8 O16 116.9(5)
O17 S8 C90 108.3(6)
O16 S8 C90 110.3(6)
O17 S8 C65 106.7(5)
O16 S8 C65 108.3(5)
C90 S8 C65 105.6(5)
O19 S9 O18 117.1(4)
O19 S9 C95 109.8(4)
O18 S9 C95 107.6(5)
O19 S9 C72 108.2(4)
O18 S9 C72 106.2(4)
C95 S9 C72 107.4(4)
O21 S10 O20 118.7(4)
O21 S10 C100 107.8(5)
O20 S10 C100 109.5(5)
O21 S10 C73 105.1(4)
O20 S10 C73 107.1(4)
C100 S10 C73 108.2(5)
O22 S11 O23 117.8(5)
O22 S11 C105 107.7(6)
O23 S11 C105 111.2(5)
O22 S11 C80 106.0(5)
O23 S11 C80 107.5(5)
C105 S11 C80 106.0(5)
O24 S12 O25 117.5(5)
O24 S12 C110 110.5(6)
O25 S12 C110 107.6(6)
O24 S12 C81 109.2(5)
O25 S12 C81 105.7(5)
C110 S12 C81 105.6(5)
C108 C109 H10T 109.4
C108 C109 H10U 109.5
C108 C109 H10V 109.5
C108 C209 H20A 109.4
C108 C209 H20B 109.6
H20A C209 H20B 109.5
C108 C209 H20C 109.4
H20A C209 H20C 109.5
H20B C209 H20C 109.5
C110 C111 C112 122(4)
C110 C111 H11C 106.7
C112 C111 H11C 106.7
C110 C111 H11D 106.7
C112 C111 H11D 106.8
H11C C111 H11D 106.6
C113 C112 C111 128(7)
C113 C112 H11E 104.9
C111 C112 H11E 105.2
C113 C112 H11F 105.7
C111 C112 H11F 105.3
H11E C112 H11F 105.9
C114 C113 C112 101(4)
C114 C113 H11G 111.0
C112 C113 H11G 111.2
C114 C113 H11H 112.1
C112 C113 H11H 112.0
H11G C113 H11H 109.4
Cl1 C200 Cl2 114(2)

loop_
_geom_bond_atom_site_label_1
_geom_bond_atom_site_label_2
_geom_bond_distance
B1 O13 1.414(13)
B1 N3 1.497(14)
B1 N1 1.498(14)
B1 N2 1.498(15)
B2 O26 1.417(12)
B2 N9 1.468(14)
B2 N7 1.490(14)
B2 N8 1.513(13)
C1 N6 1.355(13)
C1 N1 1.371(13)
C1 C2 1.427(14)
C2 C7 1.404(14)
C2 C3 1.405(15)
C3 C4 1.378(15)
C3 H3 0.9500
C4 C5 1.446(17)
C4 S1 1.781(12)
C5 C6 1.385(16)
C5 S2 1.781(11)
C6 C7 1.396(14)
C6 H6 0.9500
C7 C8 1.465(14)
C8 N4 1.355(13)
C8 N1 1.361(13)
C9 N4 1.345(12)
C9 N2 1.363(12)
C9 C10 1.439(14)
C10 C11 1.371(14)
C10 C15 1.390(14)
C11 C12 1.376(14)
C11 H11 0.9500
C12 C13 1.411(14)
C12 S3 1.812(11)
C13 C14 1.370(15)
C13 S4 1.817(12)
C14 C15 1.397(15)
C14 H14 0.9500
C15 C16 1.471(15)
C16 N5 1.338(13)
C16 N2 1.338(12)
C17 N3 1.358(13)
C17 N5 1.355(14)
C17 C18 1.466(15)
C18 C19 1.381(15)
C18 C23 1.419(15)
C19 C20 1.412(15)
C19 H19 0.9500
C20 C21 1.448(16)
C20 S5 1.775(11)
C21 C22 1.391(16)
C21 S6 1.805(11)
C22 C23 1.372(15)
C22 H22 0.9500
C23 C24 1.484(15)
C24 N6 1.319(13)
C24 N3 1.352(13)
C25 C26 1.503(18)
C25 S1 1.756(12)
C25 H25A 0.9900
C25 H25B 0.9900
C26 C27 1.520(19)
C26 H26A 0.9900
C26 H26B 0.9900
C27 C28 1.477(19)
C27 H27A 0.9900
C27 H27B 0.9900
C28 C29 1.55(2)
C28 H28B 0.9900
C28 H28A 0.9900
C29 H29B 0.9800
C29 H29A 0.9800
C29 H29C 0.9800
C30 C31 1.472(17)
C30 S2 1.755(12)
C30 H30A 0.9900
C30 H30B 0.9900
C31 C32 1.55(2)
C31 H31A 0.9900
C31 H31B 0.9900
C32 C33 1.66(3)
C32 H32A 0.9900
C32 H32B 0.9900
C33 C34 1.51(2)
C33 H33A 0.9900
C33 H33B 0.9900
C34 H34A 0.9980
C34 H34B 0.9989
C34 H34C 0.9979
C35 C36 1.508(15)
C35 S3 1.765(12)
C35 H35A 0.9900
C35 H35B 0.9900
C36 C37 1.535(18)
C36 H36A 0.9900
C36 H36B 0.9900
C37 C38 1.62(5)
C37 H37A 0.9900
C37 H37B 0.9900
C38 C39 1.50(2)
C38 H38A 0.9900
C38 H38B 0.9900
C39 H39A 0.9800
C39 H39B 0.9800
C39 H39C 0.9800
C40 C41 1.52(2)
C40 S4 1.762(14)
C40 H40A 0.9900
C40 H40B 0.9900
C41 C42 1.44(2)
C41 H41A 0.9900
C41 H41B 0.9900
C42 C43 1.62(3)
C42 H42A 0.9900
C42 H42B 0.9900
C43 C44 1.30(6)
C43 H43A 0.9900
C43 H43B 0.9900
C44 H44A 0.9800
C44 H44B 0.9800
C44 H44C 0.9800
C45 C46 1.534(17)
C45 S5 1.748(13)
C45 H45A 0.9900
C45 H45B 0.9900
C46 C47 1.55(2)
C46 H46A 0.9900
C46 H46B 0.9900
C47 C48 1.53(3)
C47 H47A 0.9900
C47 H47B 0.9900
C48 C49 1.57(3)
C48 H48B 0.9900
C48 H48A 0.9900
C49 H49A 0.9800
C49 H49B 0.9800
C49 H49C 0.9800
C50 C51 1.47(2)
C50 S6 1.768(13)
C50 H50A 0.9900
C50 H50B 0.9900
C51 C52 1.56(3)
C51 H51A 0.9900
C51 H51B 0.9900
C52 C53 1.50(5)
C52 H52A 0.9900
C52 H52B 0.9900
C53 C54 1.57(5)
C53 H53A 0.9900
C53 H53B 0.9900
C54 H54A 0.9800
C54 H54B 0.9800
C54 H54C 0.9800
C55 C60 1.32(2)
C55 O13 1.357(15)
C55 C56 1.40(2)
C56 C57 1.37(2)
C56 H56 0.9500
C57 C58 1.37(3)
C57 H57 0.9500
C58 C59 1.35(3)
C58 H58 0.9500
C59 C60 1.39(3)
C59 H59 0.9500
C60 H60 0.9500
C61 N12 1.329(12)
C61 N7 1.398(12)
C61 C62 1.462(14)
C62 C63 1.385(14)
C62 C67 1.406(14)
C63 C64 1.371(14)
C63 H63 0.9500
C64 C65 1.439(15)
C64 S7 1.812(10)
C65 C66 1.410(15)
C65 S8 1.782(11)
C66 C67 1.385(14)
C66 H66 0.9500
C67 C68 1.441(14)
C68 N7 1.367(12)
C68 N10 1.366(13)
C69 N10 1.328(12)
C69 N8 1.369(12)
C69 C70 1.455(13)
C70 C71 1.378(14)
C70 C75 1.423(14)
C71 C72 1.418(13)
C71 H71 0.9500
C72 C73 1.418(13)
C72 S9 1.797(10)
C73 C74 1.375(13)
C73 S10 1.811(10)
C74 C75 1.394(14)
C74 H74 0.9500
C75 C76 1.472(14)
C76 N11 1.343(13)
C76 N8 1.355(13)
C77 N11 1.335(12)
C77 N9 1.391(12)
C77 C78 1.468(15)
C78 C79 1.338(14)
C78 C83 1.426(14)
C79 C80 1.381(15)
C79 H79 0.9500
C80 C81 1.417(14)
C80 S11 1.809(11)
C81 C82 1.356(14)
C81 S12 1.813(10)
C82 C83 1.414(14)
C82 H82 0.9500
C83 C84 1.458(14)
C84 N12 1.333(12)
C84 N9 1.371(12)
C85 C86 1.481(17)
C85 S7 1.755(11)
C85 H85A 0.9900
C85 H85B 0.9900
C86 C87 1.59(2)
C86 H86A 0.9900
C86 H86B 0.9900
C87 C88 1.45(3)
C87 H87A 0.9900
C87 H87B 0.9900
C88 C89 1.49(3)
C88 H88A 0.9900
C88 H88B 0.9900
C89 H89A 0.9800
C89 H89B 0.9800
C89 H89C 0.9800
C90 C91 1.510(19)
C90 S8 1.766(12)
C90 H90A 0.9900
C90 H90B 0.9900
C91 C92 1.52(2)
C91 H91A 0.9900
C91 H91B 0.9900
C92 C93 1.52(3)
C92 H92A 0.9900
C92 H92B 0.9900
C93 C94 1.59(3)
C93 H93A 0.9900
C93 H93B 0.9900
C94 H94A 0.9800
C94 H94B 0.9800
C94 H94C 0.9800
C95 C96 1.531(14)
C95 S9 1.751(10)
C95 H95A 0.9900
C95 H95B 0.9900
C96 C97 1.510(15)
C96 H96A 0.9900
C96 H96B 0.9900
C97 C98 1.510(17)
C97 H97A 0.9900
C97 H97B 0.9900
C98 C99 1.45(2)
C98 H98A 0.9900
C98 H98B 0.9900
C99 H99A 0.9800
C99 H99B 0.9800
C99 H99C 0.9800
C100 C101 1.509(16)
C100 S10 1.745(10)
C100 H10A 0.9900
C100 H10B 0.9900
C101 C102 1.544(18)
C101 H10D 0.9900
C101 H10C 0.9900
C102 C103 1.56(2)
C102 H10E 0.9900
C102 H10F 0.9900
C103 C104 1.44(3)
C103 H10G 0.9900
C103 H10H 0.9900
C104 H10I 0.9800
C104 H10J 0.9800
C104 H10K 0.9800
C105 C106 1.508(17)
C105 S11 1.748(12)
C105 H10L 0.9900
C105 H10M 0.9900
C106 C107 1.530(17)
C106 H10N 0.9900
C106 H10O 0.9900
C107 C108 1.49(2)
C107 H10P 0.9900
C107 H10Q 0.9900
C108 C109 1.48(3)
C108 C209 1.64(8)
C108 H10R 0.9900
C108 H10S 0.9900
C110 C211 1.36(4)
C110 C111 1.54(3)
C110 S12 1.739(13)
C110 H11A 0.9900
C110 H11B 0.9900
C115 O26 1.362(12)
C115 C120 1.386(15)
C115 C116 1.403(15)
C116 C117 1.367(17)
C116 H116 0.9500
C117 C118 1.385(18)
C117 H117 0.9500
C118 C119 1.374(17)
C118 H118 0.9500
C119 C120 1.381(16)
C119 H119 0.9500
C120 H120 0.9500
O1 S1 1.422(9)
O2 S1 1.436(9)
O3 S2 1.431(9)
O4 S2 1.424(9)
O5 S3 1.424(8)
O6 S3 1.428(7)
O7 S4 1.453(9)
O8 S4 1.442(8)
O9 S5 1.423(9)
O10 S5 1.442(8)
O11 S6 1.425(9)
O12 S6 1.433(8)
O14 S7 1.434(8)
O15 S7 1.430(8)
O16 S8 1.441(8)
O17 S8 1.431(8)
O18 S9 1.445(7)
O19 S9 1.430(7)
O20 S10 1.440(7)
O21 S10 1.439(7)
O22 S11 1.447(8)
O23 S11 1.445(9)
O24 S12 1.435(8)
O25 S12 1.440(8)
C109 H10T 0.9800
C109 H10U 0.9800
C109 H10V 0.9800
C209 H20A 0.9800
C209 H20B 0.9800
C209 H20C 0.9800
C111 C112 1.55(2)
C111 H11C 0.9900
C111 H11D 0.9900
C112 C113 1.55(2)
C112 H11E 0.9900
C112 H11F 0.9900
C113 C114 1.54(2)
C113 H11G 0.9900
C113 H11H 0.9900
C114 H11I 0.9890
C114 H11J 0.9901
C114 H11K 0.9894
Cl2 C200 1.81(4)
Cl1 C200 1.72(4)
